data_2231038
loop_
_publ_author_name
'Booysen, Irvin'
'Muhammed, Ismail'
'Soares, Anna'
'Gerber, Thomas'
'Hosten, Eric'
'Betz, Richard'

_publ_section_title
;
 A second monoclinic polymorph of
 6-amino-1,3-dimethyl-5-[(<i>E</i>)-2-(methylsulfanyl)benzylideneamino]pyrimidine-2,4(1<i>H</i>,3<i>H</i>)-dione
;
_journal_coeditor_code CI5192
_journal_issue 8
_journal_name_full 'Acta Crystallographica Section E'
_journal_page_first o2025
_journal_page_last o2026
_journal_paper_doi 10.1107/S1600536811027322
_journal_volume 67
_journal_year 2011
_chemical_formula_iupac 'C14 H16 N4 O2 S'
_chemical_formula_moiety 'C14 H16 N4 O2 S'
_chemical_formula_sum 'C14 H16 N4 O2 S'
_chemical_formula_weight 304.37
_chemical_name_systematic
;
6-amino-1,3-dimethyl-5-[(<i>E</i>)-2-
(methylsulfanyl)benzylideneamino]pyrimidine-2,4(1<i>H</i>,3<i>H</i>)-dione
;
_space_group_IT_number 14
_symmetry_cell_setting monoclinic
_symmetry_space_group_name_Hall '-P 2ybc'
_symmetry_space_group_name_H-M 'P 1 21/c 1'
_atom_sites_solution_hydrogens geom
_atom_sites_solution_primary direct
_atom_sites_solution_secondary difmap
_audit_creation_method SHELXL-97
_cell_angle_alpha 90.00
_cell_angle_beta 101.0680(10)
_cell_angle_gamma 90.00
_cell_formula_units_Z 4
_cell_length_a 13.5230(2)
_cell_length_b 13.8520(3)
_cell_length_c 7.51800(10)
_cell_measurement_reflns_used 9061
_cell_measurement_temperature 100(2)
_cell_measurement_theta_max 28.33
_cell_measurement_theta_min 3.07
_cell_volume 1382.08(4)
_computing_cell_refinement 'SAINT (Bruker, 2010)'
_computing_data_collection 'APEX2 (Bruker, 2010)'
_computing_data_reduction 'SAINT (Bruker, 2010)'
_computing_molecular_graphics 'ORTEP-3 (Farrugia, 1997) and Mercury (Macrae <i>et al.</i>, 2008)'
_computing_publication_material 'SHELXL97 (Sheldrick, 2008) and PLATON (Spek, 2009)'
_computing_structure_refinement 'SHELXL97 (Sheldrick, 2008)'
_computing_structure_solution 'SIR97 (Altomare <i>et al.</i>, 1999)'
_diffrn_ambient_temperature 100(2)
_diffrn_measured_fraction_theta_full 0.991
_diffrn_measured_fraction_theta_max 0.991
_diffrn_measurement_device_type 'Bruker APEXII CCD'
_diffrn_measurement_method '\f and \w'
_diffrn_radiation_monochromator graphite
_diffrn_radiation_source 'fine-focus sealed tube'
_diffrn_radiation_type MoK\a
_diffrn_radiation_wavelength 0.71069
_diffrn_reflns_av_R_equivalents 0.0288
_diffrn_reflns_av_sigmaI/netI 0.0200
_diffrn_reflns_limit_h_max 18
_diffrn_reflns_limit_h_min -17
_diffrn_reflns_limit_k_max 18
_diffrn_reflns_limit_k_min -18
_diffrn_reflns_limit_l_max 10
_diffrn_reflns_limit_l_min -10
_diffrn_reflns_number 13030
_diffrn_reflns_theta_full 28.37
_diffrn_reflns_theta_max 28.37
_diffrn_reflns_theta_min 2.13
_exptl_absorpt_coefficient_mu 0.245
_exptl_absorpt_correction_type none
_exptl_crystal_colour orange
_exptl_crystal_density_diffrn 1.463
_exptl_crystal_density_method 'not measured'
_exptl_crystal_description rod
_exptl_crystal_F_000 640
_exptl_crystal_size_max 0.463
_exptl_crystal_size_mid 0.290
_exptl_crystal_size_min 0.142
_refine_diff_density_max 0.330
_refine_diff_density_min -0.237
_refine_ls_extinction_method none
_refine_ls_goodness_of_fit_ref 1.024
_refine_ls_hydrogen_treatment mixed
_refine_ls_matrix_type full
_refine_ls_number_parameters 201
_refine_ls_number_reflns 3420
_refine_ls_number_restraints 0
_refine_ls_restrained_S_all 1.024
_refine_ls_R_factor_all 0.0327
_refine_ls_R_factor_gt 0.0291
_refine_ls_shift/su_max 0.001
_refine_ls_shift/su_mean 0.000
_refine_ls_structure_factor_coef Fsqd
_refine_ls_weighting_details 'calc w=1/[\s^2^(Fo^2^)+(0.0421P)^2^+0.5901P] where P=(Fo^2^+2Fc^2^)/3'
_refine_ls_weighting_scheme calc
_refine_ls_wR_factor_gt 0.0786
_refine_ls_wR_factor_ref 0.0808
_reflns_number_gt 3112
_reflns_number_total 3420
_reflns_threshold_expression I>2\s(I)
_cod_data_source_file ci5192.cif
_cod_data_source_block I
_cod_original_sg_symbol_H-M 'P 21/c'
_cod_database_code 2231038
_cod_database_fobs_code 2231038

loop_
_symmetry_equiv_pos_as_xyz
'x, y, z'
'-x, y+1/2, -z+1/2'
'-x, -y, -z'
'x, -y-1/2, z-1/2'

loop_
_atom_site_type_symbol
_atom_site_label
_atom_site_fract_x
_atom_site_fract_y
_atom_site_fract_z
_atom_site_U_iso_or_equiv
_atom_site_adp_type
_atom_site_calc_flag
_atom_site_refinement_flags
_atom_site_occupancy
_atom_site_symmetry_multiplicity
S S1 0.78695(2) -0.045540(19) 0.18639(4) 0.01558(9) Uani d . 1 1
O O1 0.51894(6) 0.21801(5) 0.44986(11) 0.01675(17) Uani d . 1 1
O O2 0.23379(6) 0.03778(6) 0.29316(11) 0.01758(17) Uani d . 1 1
N N1 0.37683(7) 0.12677(6) 0.36962(12) 0.01399(18) Uani d . 1 1
N N2 0.38044(7) -0.02607(7) 0.23551(12) 0.01352(18) Uani d . 1 1
N N3 0.63701(7) 0.06360(7) 0.31269(12) 0.01372(18) Uani d . 1 1
N N4 0.52995(7) -0.08772(7) 0.17260(13) 0.01549(19) Uani d . 1 1
H H741 0.5910(12) -0.0762(11) 0.181(2) 0.023(4) Uiso d . 1 1
H H742 0.5004(12) -0.1407(12) 0.134(2) 0.026(4) Uiso d . 1 1
C C1 0.53409(8) 0.06569(7) 0.31391(14) 0.0131(2) Uani d . 1 1
C C2 0.48115(8) 0.14156(8) 0.38191(14) 0.0131(2) Uani d . 1 1
C C3 0.32410(8) 0.04571(8) 0.29933(14) 0.0140(2) Uani d . 1 1
C C4 0.48168(8) -0.01659(8) 0.23983(13) 0.0128(2) Uani d . 1 1
C C5 0.69984(8) 0.12764(8) 0.38818(14) 0.0144(2) Uani d . 1 1
H H5 0.6751 0.1802 0.4481 0.017 Uiso calc R 1 1
C C6 0.80731(8) 0.12361(8) 0.38633(14) 0.0145(2) Uani d . 1 1
C C7 0.85605(8) 0.05250(8) 0.29813(14) 0.0147(2) Uani d . 1 1
C C8 0.95997(9) 0.06045(8) 0.30539(16) 0.0182(2) Uani d . 1 1
H H8 0.9931 0.0137 0.2453 0.022 Uiso calc R 1 1
C C9 1.01545(9) 0.13518(9) 0.39841(16) 0.0203(2) Uani d . 1 1
H H9 1.0858 0.1393 0.4006 0.024 Uiso calc R 1 1
C C10 0.96888(9) 0.20383(9) 0.48817(16) 0.0195(2) Uani d . 1 1
H H10 1.0070 0.2545 0.5535 0.023 Uiso calc R 1 1
C C11 0.86603(8) 0.19752(8) 0.48140(15) 0.0170(2) Uani d . 1 1
H H11 0.8342 0.2447 0.5430 0.020 Uiso calc R 1 1
C C12 0.31814(9) 0.20105(8) 0.44153(16) 0.0183(2) Uani d . 1 1
H H121 0.2763 0.2358 0.3408 0.027 Uiso calc R 1 1
H H122 0.3640 0.2465 0.5159 0.027 Uiso calc R 1 1
H H123 0.2748 0.1705 0.5160 0.027 Uiso calc R 1 1
C C13 0.32800(8) -0.11442(8) 0.16217(15) 0.0166(2) Uani d . 1 1
H H131 0.3329 -0.1216 0.0345 0.025 Uiso calc R 1 1
H H132 0.2569 -0.1104 0.1722 0.025 Uiso calc R 1 1
H H133 0.3591 -0.1703 0.2309 0.025 Uiso calc R 1 1
C C14 0.87950(9) -0.10803(9) 0.08635(16) 0.0199(2) Uani d . 1 1
H H141 0.9071 -0.0639 0.0063 0.030 Uiso calc R 1 1
H H142 0.8478 -0.1632 0.0160 0.030 Uiso calc R 1 1
H H143 0.9340 -0.1310 0.1823 0.030 Uiso calc R 1 1

loop_
_atom_site_aniso_label
_atom_site_aniso_U_11
_atom_site_aniso_U_22
_atom_site_aniso_U_33
_atom_site_aniso_U_12
_atom_site_aniso_U_13
_atom_site_aniso_U_23
S1 0.01406(14) 0.01421(14) 0.01947(14) 0.00057(9) 0.00576(10) -0.00138(9)
O1 0.0172(4) 0.0118(4) 0.0220(4) -0.0002(3) 0.0056(3) -0.0008(3)
O2 0.0121(4) 0.0204(4) 0.0200(4) 0.0009(3) 0.0026(3) -0.0007(3)
N1 0.0130(4) 0.0124(4) 0.0173(4) 0.0021(3) 0.0048(3) -0.0002(3)
N2 0.0126(4) 0.0124(4) 0.0154(4) 0.0001(3) 0.0024(3) -0.0008(3)
N3 0.0132(4) 0.0141(4) 0.0145(4) 0.0015(3) 0.0042(3) 0.0026(3)
N4 0.0138(4) 0.0127(4) 0.0203(4) 0.0006(4) 0.0041(4) -0.0022(3)
C1 0.0129(5) 0.0127(5) 0.0140(4) 0.0013(4) 0.0035(4) 0.0017(4)
C2 0.0136(5) 0.0130(5) 0.0131(4) 0.0017(4) 0.0036(4) 0.0030(4)
C3 0.0144(5) 0.0147(5) 0.0127(5) 0.0025(4) 0.0018(4) 0.0024(4)
C4 0.0138(5) 0.0132(5) 0.0114(4) 0.0026(4) 0.0026(4) 0.0026(4)
C5 0.0151(5) 0.0133(5) 0.0156(5) 0.0013(4) 0.0049(4) 0.0016(4)
C6 0.0148(5) 0.0137(5) 0.0152(5) -0.0004(4) 0.0041(4) 0.0036(4)
C7 0.0149(5) 0.0139(5) 0.0157(5) -0.0001(4) 0.0038(4) 0.0032(4)
C8 0.0156(5) 0.0189(5) 0.0214(5) 0.0011(4) 0.0066(4) 0.0034(4)
C9 0.0135(5) 0.0243(6) 0.0235(5) -0.0030(4) 0.0044(4) 0.0054(5)
C10 0.0181(5) 0.0198(5) 0.0200(5) -0.0058(4) 0.0019(4) 0.0023(4)
C11 0.0171(5) 0.0152(5) 0.0192(5) -0.0011(4) 0.0045(4) 0.0005(4)
C12 0.0178(5) 0.0158(5) 0.0233(5) 0.0044(4) 0.0088(4) -0.0008(4)
C13 0.0147(5) 0.0141(5) 0.0205(5) -0.0019(4) 0.0021(4) -0.0022(4)
C14 0.0185(5) 0.0208(5) 0.0216(5) 0.0046(4) 0.0065(4) -0.0021(4)

loop_
_atom_type_symbol
_atom_type_description
_atom_type_scat_dispersion_real
_atom_type_scat_dispersion_imag
_atom_type_scat_source
C C 0.0033 0.0016 'International Tables Vol C Tables 4.2.6.8 and 6.1.1.4'
H H 0.0000 0.0000 'International Tables Vol C Tables 4.2.6.8 and 6.1.1.4'
N N 0.0061 0.0033 'International Tables Vol C Tables 4.2.6.8 and 6.1.1.4'
O O 0.0106 0.0060 'International Tables Vol C Tables 4.2.6.8 and 6.1.1.4'
S S 0.1246 0.1234 'International Tables Vol C Tables 4.2.6.8 and 6.1.1.4'

loop_
_geom_angle_atom_site_label_1
_geom_angle_atom_site_label_2
_geom_angle_atom_site_label_3
_geom_angle
C7 S1 C14 102.80(5)
C3 N1 C2 125.45(9)
C3 N1 C12 115.86(9)
C2 N1 C12 118.66(9)
C4 N2 C3 122.27(9)
C4 N2 C13 119.84(9)
C3 N2 C13 117.89(9)
C5 N3 C1 124.05(9)
C4 N4 H741 112.5(11)
C4 N4 H742 122.0(10)
H741 N4 H742 125.4(15)
N3 C1 C4 114.23(9)
N3 C1 C2 126.19(10)
C4 C1 C2 119.58(10)
O1 C2 N1 118.55(9)
O1 C2 C1 125.63(10)
N1 C2 C1 115.82(9)
O2 C3 N1 121.91(10)
O2 C3 N2 122.23(10)
N1 C3 N2 115.86(9)
N4 C4 N2 118.68(10)
N4 C4 C1 120.32(10)
N2 C4 C1 121.00(9)
N3 C5 C6 123.11(10)
N3 C5 H5 118.4
C6 C5 H5 118.4
C11 C6 C7 118.44(10)
C11 C6 C5 115.77(9)
C7 C6 C5 125.79(10)
C8 C7 C6 118.69(10)
C8 C7 S1 120.94(8)
C6 C7 S1 120.35(8)
C9 C8 C7 121.35(10)
C9 C8 H8 119.3
C7 C8 H8 119.3
C10 C9 C8 120.37(10)
C10 C9 H9 119.8
C8 C9 H9 119.8
C11 C10 C9 119.08(11)
C11 C10 H10 120.5
C9 C10 H10 120.5
C10 C11 C6 122.05(10)
C10 C11 H11 119.0
C6 C11 H11 119.0
N1 C12 H121 109.5
N1 C12 H122 109.5
H121 C12 H122 109.5
N1 C12 H123 109.5
H121 C12 H123 109.5
H122 C12 H123 109.5
N2 C13 H131 109.5
N2 C13 H132 109.5
H131 C13 H132 109.5
N2 C13 H133 109.5
H131 C13 H133 109.5
H132 C13 H133 109.5
S1 C14 H141 109.5
S1 C14 H142 109.5
H141 C14 H142 109.5
S1 C14 H143 109.5
H141 C14 H143 109.5
H142 C14 H143 109.5

loop_
_geom_bond_atom_site_label_1
_geom_bond_atom_site_label_2
_geom_bond_distance
S1 C7 1.7669(11)
S1 C14 1.8008(11)
O1 C2 1.2423(13)
O2 C3 1.2182(13)
N1 C3 1.3799(14)
N1 C2 1.4108(13)
N1 C12 1.4648(13)
N2 C4 1.3694(13)
N2 C3 1.3927(13)
N2 C13 1.4679(13)
N3 C5 1.2829(14)
N3 C1 1.3940(13)
N4 C4 1.3339(14)
N4 H741 0.832(16)
N4 H742 0.859(16)
C1 C4 1.3999(14)
C1 C2 1.4209(14)
C5 C6 1.4572(15)
C5 H5 0.95
C6 C11 1.4041(15)
C6 C7 1.4184(15)
C7 C8 1.4003(15)
C8 C9 1.3863(17)
C8 H8 0.95
C9 C10 1.3856(17)
C9 H9 0.95
C10 C11 1.3847(15)
C10 H10 0.95
C11 H11 0.95
C12 H121 0.98
C12 H122 0.98
C12 H123 0.98
C13 H131 0.98
C13 H132 0.98
C13 H133 0.98
C14 H141 0.98
C14 H142 0.98
C14 H143 0.98

loop_
_geom_hbond_atom_site_label_D
_geom_hbond_atom_site_label_H
_geom_hbond_atom_site_label_A
_geom_hbond_site_symmetry_A
_geom_hbond_distance_DH
_geom_hbond_distance_HA
_geom_hbond_distance_DA
_geom_hbond_angle_DHA
N4 H741 S1 . 0.83(2) 2.675(17) 3.5060(10) 176.0(10)
N4 H742 O1 2_645 0.86(2) 2.058(16) 2.8797(12) 160.0(10)

loop_
_geom_torsion_atom_site_label_1
_geom_torsion_atom_site_label_2
_geom_torsion_atom_site_label_3
_geom_torsion_atom_site_label_4
_geom_torsion
C5 N3 C1 C4 -173.63(10)
C5 N3 C1 C2 6.25(17)
C3 N1 C2 O1 -179.44(9)
C12 N1 C2 O1 -1.49(14)
C3 N1 C2 C1 0.49(15)
C12 N1 C2 C1 178.43(9)
N3 C1 C2 O1 0.43(17)
C4 C1 C2 O1 -179.68(10)
N3 C1 C2 N1 -179.49(9)
C4 C1 C2 N1 0.40(14)
C2 N1 C3 O2 179.92(9)
C12 N1 C3 O2 1.93(15)
C2 N1 C3 N2 -0.31(15)
C12 N1 C3 N2 -178.30(9)
C4 N2 C3 O2 178.97(10)
C13 N2 C3 O2 -1.22(15)
C4 N2 C3 N1 -0.80(14)
C13 N2 C3 N1 179.01(9)
C3 N2 C4 N4 -178.61(9)
C13 N2 C4 N4 1.58(14)
C3 N2 C4 C1 1.70(15)
C13 N2 C4 C1 -178.11(9)
N3 C1 C4 N4 -1.25(14)
C2 C1 C4 N4 178.85(9)
N3 C1 C4 N2 178.43(9)
C2 C1 C4 N2 -1.47(15)
C1 N3 C5 C6 179.53(9)
N3 C5 C6 C11 -177.63(10)
N3 C5 C6 C7 2.35(17)
C11 C6 C7 C8 -1.72(15)
C5 C6 C7 C8 178.31(10)
C11 C6 C7 S1 176.75(8)
C5 C6 C7 S1 -3.23(15)
C14 S1 C7 C8 -5.40(10)
C14 S1 C7 C6 176.17(9)
C6 C7 C8 C9 0.86(16)
S1 C7 C8 C9 -177.60(9)
C7 C8 C9 C10 0.49(17)
C8 C9 C10 C11 -0.93(17)
C9 C10 C11 C6 0.01(17)
C7 C6 C11 C10 1.31(16)
C5 C6 C11 C10 -178.71(10)

loop_
_cod_related_entry_id
_cod_related_entry_database
_cod_related_entry_code
1 ChemSpider 30656806
